data_2313036
loop_
_publ_author_name
'Gezegen, Hayreddin'
'Ordu, Gamze'
'Atio&#x11f;lu, Zeliha'
'Akkurt, Mehmet'
'Hamouda, Hamouda Adam'

_publ_section_title
;
 Crystal structure and Hirshfeld surface analysis of
 1-(furan-2-yl)-2-(thio-phene-2-carbon-yl)-3-(thio-phen-2-yl)-2,3,3a,8a-tetra-hydro-cyclo-penta-[<i>a</i>]inden-8(1<i>H</i>)-one.
;
_journal_coeditor_code TX2111
_journal_issue 'Pt 6'
_journal_name_full 'Acta crystallographica. Section E, Crystallographic communications'
_journal_page_first 697
_journal_page_last 701
_journal_paper_doi 10.1107/S2056989026005141
_journal_volume 82
_journal_year 2026
_chemical_formula_iupac 'C25 H18 O3 S2'
_chemical_formula_moiety 'C25 H18 O3 S2'
_chemical_formula_sum 'C25 H18 O3 S2'
_chemical_formula_weight 430.51
_chemical_name_systematic
1-(Furan-2-yl)-2-(thiophene-2-carbonyl)-3-(thiophen-2-yl)-2,3,3a,8a-tetrahydrocyclopenta[<i>a</i>]inden-8(1<i>H</i>)-one
_space_group_crystal_system triclinic
_space_group_IT_number 2
_space_group_name_Hall '-P 1'
_space_group_name_H-M_alt 'P -1'
_atom_sites_solution_hydrogens geom
_audit_creation_method SHELXL-2019/3
_cell_angle_alpha 96.604(5)
_cell_angle_beta 94.982(5)
_cell_angle_gamma 99.812(5)
_cell_formula_units_Z 2
_cell_length_a 6.2444(4)
_cell_length_b 10.1570(6)
_cell_length_c 17.1745(11)
_cell_measurement_reflns_used 2960
_cell_measurement_temperature 293(2)
_cell_measurement_theta_max 60.2160
_cell_measurement_theta_min 2.5980
_cell_volume 1059.90(12)
_computing_cell_refinement
;
CrysAlis PRO (Agilent, 2014)
;
_computing_data_collection
;
CrysAlis PRO (Agilent, 2014)
;
_computing_data_reduction
;
CrysAlis PRO (Agilent, 2014)
;
_computing_molecular_graphics
;
ORTEP-3 for Windows (Farrugia, 2012)
;
_computing_publication_material
;
PLATON (Spek, 2020)
;
_computing_structure_refinement
;
SHELXL-2014 (Sheldrick, 2015)
;
_computing_structure_solution
;
SHELXS-97 (Sheldrick, 2008)
;
_diffrn_ambient_temperature 293(2)
_diffrn_detector 'CCD plate'
_diffrn_detector_area_resol_mean 10.2673
_diffrn_measured_fraction_theta_full 0.996
_diffrn_measured_fraction_theta_max 0.977
_diffrn_measurement_device 'four-circle diffractometer'
_diffrn_measurement_device_type 'Xcalibur, Ruby, Gemini'
_diffrn_measurement_method '\w scans'
_diffrn_radiation_monochromator graphite
_diffrn_radiation_probe x-ray
_diffrn_radiation_type 'Cu K\a'
_diffrn_radiation_wavelength 1.54184
_diffrn_reflns_av_R_equivalents 0.0521
_diffrn_reflns_av_unetI/netI 0.0490
_diffrn_reflns_limit_h_max 7
_diffrn_reflns_limit_h_min -7
_diffrn_reflns_limit_k_max 12
_diffrn_reflns_limit_k_min -11
_diffrn_reflns_limit_l_max 21
_diffrn_reflns_limit_l_min -21
_diffrn_reflns_number 16801
_diffrn_reflns_theta_full 67.684
_diffrn_reflns_theta_max 75.955
_diffrn_reflns_theta_min 2.605
_diffrn_source 'fine-focus sealed X-ray tube'
_exptl_absorpt_coefficient_mu 2.474
_exptl_absorpt_correction_T_max 0.912
_exptl_absorpt_correction_T_min 0.879
_exptl_absorpt_correction_type analytical
_exptl_absorpt_process_details
;
(SCALE3 ABSPACK in CrysAlisPro; Agilent, 2014; Bourhis <i>et al.</i>,
2015)
;
_exptl_crystal_colour brown
_exptl_crystal_density_diffrn 1.349
_exptl_crystal_description prism
_exptl_crystal_F_000 448
_exptl_crystal_size_max 0.147
_exptl_crystal_size_mid 0.109
_exptl_crystal_size_min 0.091
_refine_diff_density_max 0.175
_refine_diff_density_min -0.280
_refine_ls_extinction_method none
_refine_ls_goodness_of_fit_ref 1.022
_refine_ls_hydrogen_treatment constr
_refine_ls_matrix_type full
_refine_ls_number_parameters 292
_refine_ls_number_reflns 4326
_refine_ls_number_restraints 24
_refine_ls_restrained_S_all 1.028
_refine_ls_R_factor_all 0.1020
_refine_ls_R_factor_gt 0.0526
_refine_ls_shift/su_max 0.000
_refine_ls_shift/su_mean 0.000
_refine_ls_structure_factor_coef Fsqd
_refine_ls_weighting_details 'w=1/[\s^2^(Fo^2^)+(0.0497P)^2^+0.3219P] where P=(Fo^2^+2Fc^2^)/3'
_refine_ls_weighting_scheme calc
_refine_ls_wR_factor_gt 0.1139
_refine_ls_wR_factor_ref 0.1408
_reflns_number_gt 2554
_reflns_number_total 4326
_reflns_threshold_expression 'I > 2\s(I)'
_cod_data_source_file tx2111.cif
_cod_data_source_block I
_cod_database_code 2313036
_shelx_space_group_comment
;
The symmetry employed for this shelxl refinement is uniquely defined
by the following loop, which should always be used as a source of
symmetry information in preference to the above space-group names.
They are only intended as comments.
;

loop_
_space_group_symop_operation_xyz
'x, y, z'
'-x, -y, -z'

loop_
_atom_site_type_symbol
_atom_site_label
_atom_site_fract_x
_atom_site_fract_y
_atom_site_fract_z
_atom_site_U_iso_or_equiv
_atom_site_adp_type
_atom_site_calc_flag
_atom_site_occupancy
_atom_site_disorder_assembly
_atom_site_disorder_group
C C1 1.3333(6) 0.3504(4) 0.4078(2) 0.0816(10) Uani d 1 . .
H H1 1.425631 0.387974 0.453205 0.098 Uiso calc 1 . .
C C2 1.3627(6) 0.2335(4) 0.3648(3) 0.0912(12) Uani d 1 . .
H H2 1.477643 0.192023 0.380908 0.109 Uiso calc 1 . .
C C3 1.2234(7) 0.1767(4) 0.2979(2) 0.0943(12) Uani d 1 . .
H H3 1.245240 0.096998 0.269859 0.113 Uiso calc 1 . .
C C4 1.0519(6) 0.2368(4) 0.2719(2) 0.0821(10) Uani d 1 . .
H H4 0.958834 0.198227 0.226784 0.099 Uiso calc 1 . .
C C5 1.0221(5) 0.3548(3) 0.31416(17) 0.0622(8) Uani d 1 . .
C C6 1.1617(5) 0.4111(3) 0.38168(18) 0.0639(8) Uani d 1 . .
C C7 1.1025(5) 0.5376(3) 0.41473(18) 0.0664(8) Uani d 1 . .
C C8 0.9029(5) 0.5597(3) 0.36442(16) 0.0585(7) Uani d 1 . .
H H8 0.777415 0.555134 0.395187 0.070 Uiso calc 1 . .
C C9 0.8586(4) 0.4436(3) 0.29527(16) 0.0566(7) Uani d 1 . .
H H9 0.708672 0.393492 0.291977 0.068 Uiso calc 1 . .
C C10 0.8963(4) 0.5109(3) 0.21971(15) 0.0548(7) Uani d 1 . .
H H10 1.052443 0.520864 0.213287 0.066 Uiso calc 1 . .
C C11 0.8460(4) 0.6523(3) 0.24090(15) 0.0530(7) Uani d 1 . .
H H11 0.687391 0.648311 0.235579 0.064 Uiso calc 1 . .
C C12 0.9393(4) 0.6935(3) 0.32874(15) 0.0548(7) Uani d 1 . .
H H12 1.097356 0.724235 0.330431 0.066 Uiso calc 1 . .
C C13 0.8475(5) 0.8043(4) 0.36928(17) 0.0637(8) Uani d 1 . .
C C15 0.7761(11) 0.9961(5) 0.4206(3) 0.136(2) Uani d 1 . .
H H15 0.794904 1.086055 0.442280 0.163 Uiso calc 1 A 1
C C16 0.5983(11) 0.9082(7) 0.4144(3) 0.138(2) Uani d 1 . .
H H16 0.466058 0.926111 0.429993 0.166 Uiso calc 1 B 1
C C17 0.9511(4) 0.7510(3) 0.18900(16) 0.0564(7) Uani d 1 . .
C C18 0.8314(4) 0.8479(3) 0.15847(15) 0.0551(7) Uani d 1 . .
C C20 0.5753(6) 0.9811(4) 0.1325(2) 0.0852(11) Uani d 1 . .
H H20 0.445928 1.013820 0.136708 0.102 Uiso calc 1 C 1
C C21 0.7285(6) 1.0266(4) 0.0874(2) 0.0823(10) Uani d 1 . .
H H21 0.716259 1.094166 0.055939 0.099 Uiso calc 1 D 1
C C22 0.7719(5) 0.4364(3) 0.14439(17) 0.0611(8) Uani d 1 . .
C C24 0.6832(8) 0.3449(4) 0.0115(2) 0.0927(12) Uani d 1 . .
H H24 0.707883 0.316855 -0.039875 0.111 Uiso calc 1 E 1
C C25 0.4913(7) 0.3273(4) 0.0388(2) 0.0959(13) Uani d 1 . .
H H25 0.362730 0.287032 0.007420 0.115 Uiso calc 1 F 1
O O2 0.6319(8) 0.7833(6) 0.3813(4) 0.1119(18) Uani d 0.728(15) G 1
C C14 0.9410(13) 0.9294(6) 0.3876(6) 0.096(3) Uani d 0.728(15) G 1
H H14 1.083325 0.967919 0.380998 0.115 Uiso calc 0.728(15) G 1
O O2A 0.9442(17) 0.9357(11) 0.3889(12) 0.1119(18) Uani d 0.272(15) G 2
C C14A 0.640(3) 0.7812(11) 0.3806(14) 0.096(3) Uani d 0.272(15) G 2
H H14A 0.542360 0.699876 0.369116 0.115 Uiso calc 0.272(15) G 2
S S1 0.94622(14) 0.94899(10) 0.09363(5) 0.0705(3) Uani d 0.972(3) H 1
C C19 0.6344(10) 0.8776(6) 0.1725(3) 0.0759(15) Uani d 0.972(3) H 1
H H19 0.545669 0.833432 0.205825 0.091 Uiso calc 0.972(3) H 1
S S1A 0.598(13) 0.867(4) 0.1851(15) 0.0705(3) Uani d 0.028(3) H 2
C C19A 0.907(3) 0.940(7) 0.103(4) 0.0759(15) Uani d 0.028(3) H 2
H H19A 1.038509 0.945780 0.080668 0.091 Uiso calc 0.028(3) H 2
S S2 0.4979(2) 0.3835(2) 0.13452(8) 0.0902(5) Uani d 0.791(3) I 1
C C23 0.8340(9) 0.4075(7) 0.0673(4) 0.0619(13) Uani d 0.791(3) I 1
H H23 0.977914 0.432537 0.056898 0.074 Uiso calc 0.791(3) I 1
S S2A 0.9015(9) 0.4127(12) 0.0703(6) 0.0902(5) Uani d 0.209(3) I 2
C C23A 0.5356(15) 0.383(2) 0.1228(7) 0.0619(13) Uani d 0.209(3) I 2
H H23A 0.429679 0.383924 0.157582 0.074 Uiso calc 0.209(3) I 2
O O1 1.1966(4) 0.6156(3) 0.47151(13) 0.0895(7) Uani d 1 . .
O O3 1.1381(3) 0.7493(2) 0.17392(14) 0.0796(7) Uani d 1 . .

loop_
_atom_site_aniso_label
_atom_site_aniso_U_11
_atom_site_aniso_U_22
_atom_site_aniso_U_33
_atom_site_aniso_U_12
_atom_site_aniso_U_13
_atom_site_aniso_U_23
C1 0.076(2) 0.085(3) 0.085(2) 0.014(2) -0.0071(18) 0.031(2)
C2 0.082(2) 0.094(3) 0.108(3) 0.027(2) 0.009(2) 0.044(3)
C3 0.124(3) 0.075(3) 0.096(3) 0.038(2) 0.018(3) 0.027(2)
C4 0.106(3) 0.069(2) 0.072(2) 0.019(2) -0.0013(19) 0.0149(19)
C5 0.0681(18) 0.063(2) 0.0565(17) 0.0077(16) 0.0032(14) 0.0200(15)
C6 0.0651(18) 0.065(2) 0.0632(18) 0.0074(16) 0.0019(14) 0.0240(16)
C7 0.0725(19) 0.073(2) 0.0522(17) 0.0060(17) -0.0020(15) 0.0195(16)
C8 0.0603(16) 0.068(2) 0.0488(15) 0.0102(15) 0.0084(13) 0.0167(14)
C9 0.0551(15) 0.0635(19) 0.0511(15) 0.0058(14) 0.0026(12) 0.0170(14)
C10 0.0530(15) 0.0620(19) 0.0506(15) 0.0093(14) 0.0056(12) 0.0146(14)
C11 0.0491(14) 0.0603(18) 0.0512(15) 0.0090(13) 0.0067(12) 0.0151(13)
C12 0.0511(14) 0.0660(19) 0.0479(15) 0.0083(14) 0.0061(12) 0.0129(14)
C13 0.0654(18) 0.076(2) 0.0516(17) 0.0171(17) 0.0055(14) 0.0106(16)
C15 0.194(6) 0.095(4) 0.113(4) 0.067(4) -0.050(4) -0.021(3)
C16 0.160(5) 0.183(6) 0.098(4) 0.106(5) 0.037(4) 0.002(4)
C17 0.0537(16) 0.0628(19) 0.0517(15) 0.0061(14) 0.0045(12) 0.0119(14)
C18 0.0536(15) 0.0619(19) 0.0483(15) 0.0046(14) 0.0025(12) 0.0117(13)
C20 0.070(2) 0.089(3) 0.102(3) 0.0253(19) -0.0017(19) 0.027(2)
C21 0.090(2) 0.071(2) 0.086(2) 0.013(2) -0.009(2) 0.029(2)
C22 0.0719(18) 0.0576(19) 0.0547(17) 0.0141(15) -0.0008(14) 0.0137(14)
C24 0.146(4) 0.075(3) 0.056(2) 0.026(3) -0.005(2) 0.0099(19)
C25 0.107(3) 0.079(3) 0.089(3) 0.015(2) -0.035(2) -0.006(2)
O2 0.080(3) 0.131(4) 0.129(4) 0.031(3) 0.036(3) -0.005(3)
C14 0.109(6) 0.047(3) 0.126(6) 0.010(3) -0.028(5) 0.021(4)
O2A 0.080(3) 0.131(4) 0.129(4) 0.031(3) 0.036(3) -0.005(3)
C14A 0.109(6) 0.047(3) 0.126(6) 0.010(3) -0.028(5) 0.021(4)
S1 0.0778(6) 0.0703(6) 0.0667(5) 0.0094(4) 0.0098(4) 0.0271(4)
C19 0.064(3) 0.090(3) 0.077(3) 0.0114(19) 0.009(2) 0.029(2)
S1A 0.0778(6) 0.0703(6) 0.0667(5) 0.0094(4) 0.0098(4) 0.0271(4)
C19A 0.064(3) 0.090(3) 0.077(3) 0.0114(19) 0.009(2) 0.029(2)
S2 0.0680(7) 0.1151(11) 0.0765(9) 0.0043(7) -0.0041(6) -0.0058(8)
C23 0.063(3) 0.064(3) 0.057(3) 0.005(3) 0.003(3) 0.016(2)
S2A 0.0680(7) 0.1151(11) 0.0765(9) 0.0043(7) -0.0041(6) -0.0058(8)
C23A 0.063(3) 0.064(3) 0.057(3) 0.005(3) 0.003(3) 0.016(2)
O1 0.1049(18) 0.0877(18) 0.0680(15) 0.0115(14) -0.0216(13) 0.0098(13)
O3 0.0608(13) 0.0917(17) 0.0993(17) 0.0199(12) 0.0297(12) 0.0424(14)

loop_
_atom_type_symbol
_atom_type_description
_atom_type_scat_dispersion_real
_atom_type_scat_dispersion_imag
_atom_type_scat_source
C C 0.0181 0.0091 'International Tables Vol C Tables 4.2.6.8 and 6.1.1.4'
H H 0.0000 0.0000 'International Tables Vol C Tables 4.2.6.8 and 6.1.1.4'
O O 0.0492 0.0322 'International Tables Vol C Tables 4.2.6.8 and 6.1.1.4'
S S 0.3331 0.5567 'International Tables Vol C Tables 4.2.6.8 and 6.1.1.4'

loop_
_exptl_crystal_face_index_h
_exptl_crystal_face_index_k
_exptl_crystal_face_index_l
_exptl_crystal_face_perp_dist
-1 6 3 0.0492
1 -6 -3 0.0492
-3 3 -7 0.0547
3 -3 7 0.0547
1 6 -1 0.0455
-1 -6 1 0.0455
3 1 -8 0.0529
-3 -1 8 0.0529

loop_
_geom_angle_atom_site_label_1
_geom_angle_atom_site_label_2
_geom_angle_atom_site_label_3
_geom_angle_site_symmetry_1
_geom_angle_site_symmetry_3
_geom_angle
_geom_angle_publ_flag
C2 C1 C6 . . 118.3(3) ?
C2 C1 H1 . . 120.9 ?
C6 C1 H1 . . 120.9 ?
C1 C2 C3 . . 120.8(4) ?
C1 C2 H2 . . 119.6 ?
C3 C2 H2 . . 119.6 ?
C2 C3 C4 . . 121.0(4) ?
C2 C3 H3 . . 119.5 ?
C4 C3 H3 . . 119.5 ?
C5 C4 C3 . . 118.6(4) ?
C5 C4 H4 . . 120.7 ?
C3 C4 H4 . . 120.7 ?
C4 C5 C6 . . 120.2(3) ?
C4 C5 C9 . . 128.7(3) ?
C6 C5 C9 . . 111.1(3) ?
C5 C6 C1 . . 121.1(3) ?
C5 C6 C7 . . 110.2(3) ?
C1 C6 C7 . . 128.7(3) ?
O1 C7 C6 . . 127.3(3) ?
O1 C7 C8 . . 124.5(3) ?
C6 C7 C8 . . 108.2(3) ?
C7 C8 C12 . . 113.5(2) ?
C7 C8 C9 . . 105.6(3) ?
C12 C8 C9 . . 107.5(2) ?
C7 C8 H8 . . 110.1 ?
C12 C8 H8 . . 110.1 ?
C9 C8 H8 . . 110.1 ?
C5 C9 C8 . . 104.7(2) ?
C5 C9 C10 . . 113.4(2) ?
C8 C9 C10 . . 106.0(2) ?
C5 C9 H9 . . 110.8 ?
C8 C9 H9 . . 110.8 ?
C10 C9 H9 . . 110.8 ?
C22 C10 C11 . . 113.8(2) ?
C22 C10 C9 . . 116.2(2) ?
C11 C10 C9 . . 103.6(2) ?
C22 C10 H10 . . 107.6 ?
C11 C10 H10 . . 107.6 ?
C9 C10 H10 . . 107.6 ?
C17 C11 C10 . . 111.7(2) ?
C17 C11 C12 . . 111.4(2) ?
C10 C11 C12 . . 104.7(2) ?
C17 C11 H11 . . 109.6 ?
C10 C11 H11 . . 109.6 ?
C12 C11 H11 . . 109.6 ?
C13 C12 C8 . . 115.6(2) ?
C13 C12 C11 . . 113.8(2) ?
C8 C12 C11 . . 104.0(2) ?
C13 C12 H12 . . 107.7 ?
C8 C12 H12 . . 107.7 ?
C11 C12 H12 . . 107.7 ?
C14A C13 O2A . . 113.3(6) ?
C14 C13 O2 . . 112.5(5) ?
C14 C13 C12 . . 127.4(5) ?
C14A C13 C12 . . 118.3(6) ?
O2A C13 C12 . . 127.9(4) ?
O2 C13 C12 . . 119.5(4) ?
C16 C15 O2A . . 109.9(6) ?
C16 C15 C14 . . 107.5(5) ?
C16 C15 H15 . . 126.2 ?
C14 C15 H15 . . 126.2 ?
C15 C16 O2 . . 110.5(5) ?
C15 C16 C14A . . 108.6(7) ?
C15 C16 H16 . . 124.8 ?
O2 C16 H16 . . 124.8 ?
O3 C17 C18 . . 120.1(3) ?
O3 C17 C11 . . 119.6(3) ?
C18 C17 C11 . . 120.3(2) ?
C19 C18 C17 . . 131.0(3) ?
C17 C18 C19A . . 125.4(12) ?
C17 C18 S1A . . 122.1(14) ?
C19A C18 S1A . . 112.4(9) ?
C19 C18 S1 . . 109.8(3) ?
C17 C18 S1 . . 119.2(2) ?
C21 C20 C19 . . 111.4(4) ?
C21 C20 S1A . . 123(3) ?
C21 C20 H20 . . 124.3 ?
C19 C20 H20 . . 124.3 ?
C20 C21 C19A . . 103(3) ?
C20 C21 S1 . . 113.0(3) ?
C20 C21 H21 . . 123.5 ?
S1 C21 H21 . . 123.5 ?
C23 C22 C10 . . 132.4(3) ?
C23A C22 C10 . . 131.5(5) ?
C23A C22 S2A . . 110.0(5) ?
C10 C22 S2A . . 118.4(3) ?
C23 C22 S2 . . 104.6(3) ?
C10 C22 S2 . . 122.6(2) ?
C23 C24 C25 . . 110.0(4) ?
C25 C24 S2A . . 120.0(5) ?
C23 C24 H24 . . 125.0 ?
C25 C24 H24 . . 125.0 ?
C24 C25 C23A . . 105.1(4) ?
C24 C25 S2 . . 114.4(3) ?
C24 C25 H25 . . 122.8 ?
S2 C25 H25 . . 122.8 ?
C13 O2 C16 . . 104.2(5) ?
C13 C14 C15 . . 105.0(6) ?
C13 C14 H14 . . 127.5 ?
C15 C14 H14 . . 127.5 ?
C13 O2A C15 . . 103.1(6) ?
C13 C14A C16 . . 104.8(7) ?
C13 C14A H14A . . 127.6 ?
C16 C14A H14A . . 127.6 ?
C21 S1 C18 . . 91.65(16) ?
C18 C19 C20 . . 114.1(4) ?
C18 C19 H19 . . 123.0 ?
C20 C19 H19 . . 123.0 ?
C20 S1A C18 . . 93.7(18) ?
C18 C19A C21 . . 107.9(17) ?
C18 C19A H19A . . 126.1 ?
C21 C19A H19A . . 126.1 ?
C25 S2 C22 . . 92.6(2) ?
C24 C23 C22 . . 118.2(5) ?
C24 C23 H23 . . 120.9 ?
C22 C23 H23 . . 120.9 ?
C22 S2A C24 . . 94.0(4) ?
C25 C23A C22 . . 110.8(6) ?
C25 C23A H23A . . 124.6 ?
C22 C23A H23A . . 124.6 ?

loop_
_geom_bond_atom_site_label_1
_geom_bond_atom_site_label_2
_geom_bond_site_symmetry_2
_geom_bond_distance
_geom_bond_publ_flag
C1 C2 . 1.372(5) ?
C1 C6 . 1.391(4) ?
C1 H1 . 0.9300 ?
C2 C3 . 1.384(5) ?
C2 H2 . 0.9300 ?
C3 C4 . 1.386(5) ?
C3 H3 . 0.9300 ?
C4 C5 . 1.378(5) ?
C4 H4 . 0.9300 ?
C5 C6 . 1.390(4) ?
C5 C9 . 1.511(4) ?
C6 C7 . 1.463(5) ?
C7 O1 . 1.220(4) ?
C7 C8 . 1.518(4) ?
C8 C12 . 1.545(4) ?
C8 C9 . 1.545(4) ?
C8 H8 . 0.9800 ?
C9 C10 . 1.552(4) ?
C9 H9 . 0.9800 ?
C10 C22 . 1.500(4) ?
C10 C11 . 1.533(4) ?
C10 H10 . 0.9800 ?
C11 C17 . 1.521(4) ?
C11 C12 . 1.552(4) ?
C11 H11 . 0.9800 ?
C12 C13 . 1.480(4) ?
C12 H12 . 0.9800 ?
C13 C14 . 1.295(7) ?
C13 C14A . 1.310(15) ?
C13 O2A . 1.358(9) ?
C13 O2 . 1.364(6) ?
C15 C16 . 1.288(7) ?
C15 O2A . 1.420(8) ?
C15 C14 . 1.446(10) ?
C15 H15 . 0.9300 ?
C16 O2 . 1.387(8) ?
C16 C14A . 1.429(10) ?
C16 H16 . 0.9300 ?
C17 O3 . 1.220(3) ?
C17 C18 . 1.450(4) ?
C18 C19 . 1.351(7) ?
C18 C19A . 1.46(9) ?
C18 S1A . 1.60(9) ?
C18 S1 . 1.720(3) ?
C20 C21 . 1.337(5) ?
C20 C19 . 1.402(7) ?
C20 S1A . 1.56(4) ?
C20 H20 . 0.9300 ?
C21 C19A . 1.56(5) ?
C21 S1 . 1.685(4) ?
C21 H21 . 0.9300 ?
C22 C23 . 1.424(7) ?
C22 C23A . 1.482(8) ?
C22 S2A . 1.583(10) ?
C22 S2 . 1.691(3) ?
C24 C23 . 1.307(7) ?
C24 C25 . 1.315(5) ?
C24 S2A . 1.623(8) ?
C24 H24 . 0.9300 ?
C25 C23A . 1.471(9) ?
C25 S2 . 1.672(4) ?
C25 H25 . 0.9300 ?
C14 H14 . 0.9300 ?
C14A H14A . 0.9300 ?
C19 H19 . 0.9300 ?
C19A H19A . 0.9300 ?
C23 H23 . 0.9300 ?
C23A H23A . 0.9300 ?

loop_
_geom_hbond_atom_site_label_D
_geom_hbond_atom_site_label_H
_geom_hbond_atom_site_label_A
_geom_hbond_site_symmetry_A
_geom_hbond_distance_DH
_geom_hbond_distance_HA
_geom_hbond_distance_DA
_geom_hbond_angle_DHA
_geom_hbond_publ_flag
C24 H24 O3 2_765 0.93 2.63 3.548(5) 168.4 yes
C19 H19 O3 1_455 0.93 2.53 3.154(6) 124.4 yes
C21 H21 Cg2 1_565 0.93 2.98 3.710(4) 137 yes
C21 H21 Cg4 1_565 0.93 2.95 3.689(6) 138 yes

loop_
_geom_torsion_atom_site_label_1
_geom_torsion_atom_site_label_2
_geom_torsion_atom_site_label_3
_geom_torsion_atom_site_label_4
_geom_torsion_site_symmetry_1
_geom_torsion_site_symmetry_2
_geom_torsion_site_symmetry_3
_geom_torsion_site_symmetry_4
_geom_torsion
_geom_torsion_publ_flag
C6 C1 C2 C3 . . . . -0.9(5) ?
C1 C2 C3 C4 . . . . 0.7(6) ?
C2 C3 C4 C5 . . . . -0.1(6) ?
C3 C4 C5 C6 . . . . -0.3(5) ?
C3 C4 C5 C9 . . . . 175.6(3) ?
C4 C5 C6 C1 . . . . 0.1(5) ?
C9 C5 C6 C1 . . . . -176.5(3) ?
C4 C5 C6 C7 . . . . 178.1(3) ?
C9 C5 C6 C7 . . . . 1.6(3) ?
C2 C1 C6 C5 . . . . 0.5(5) ?
C2 C1 C6 C7 . . . . -177.1(3) ?
C5 C6 C7 O1 . . . . -176.4(3) ?
C1 C6 C7 O1 . . . . 1.4(5) ?
C5 C6 C7 C8 . . . . 1.9(3) ?
C1 C6 C7 C8 . . . . 179.7(3) ?
O1 C7 C8 C12 . . . . 56.5(4) ?
C6 C7 C8 C12 . . . . -121.9(3) ?
O1 C7 C8 C9 . . . . 173.9(3) ?
C6 C7 C8 C9 . . . . -4.4(3) ?
C4 C5 C9 C8 . . . . 179.5(3) ?
C6 C5 C9 C8 . . . . -4.3(3) ?
C4 C5 C9 C10 . . . . -65.4(4) ?
C6 C5 C9 C10 . . . . 110.8(3) ?
C7 C8 C9 C5 . . . . 5.1(3) ?
C12 C8 C9 C5 . . . . 126.5(2) ?
C7 C8 C9 C10 . . . . -115.0(2) ?
C12 C8 C9 C10 . . . . 6.4(3) ?
C5 C9 C10 C22 . . . . 92.8(3) ?
C8 C9 C10 C22 . . . . -152.9(2) ?
C5 C9 C10 C11 . . . . -141.6(2) ?
C8 C9 C10 C11 . . . . -27.3(3) ?
C22 C10 C11 C17 . . . . -74.2(3) ?
C9 C10 C11 C17 . . . . 158.7(2) ?
C22 C10 C11 C12 . . . . 165.1(2) ?
C9 C10 C11 C12 . . . . 38.1(3) ?
C7 C8 C12 C13 . . . . -101.4(3) ?
C9 C8 C12 C13 . . . . 142.3(2) ?
C7 C8 C12 C11 . . . . 133.1(3) ?
C9 C8 C12 C11 . . . . 16.8(3) ?
C17 C11 C12 C13 . . . . 78.4(3) ?
C10 C11 C12 C13 . . . . -160.7(2) ?
C17 C11 C12 C8 . . . . -154.9(2) ?
C10 C11 C12 C8 . . . . -34.0(3) ?
C8 C12 C13 C14 . . . . 135.5(6) ?
C11 C12 C13 C14 . . . . -104.2(6) ?
C8 C12 C13 C14A . . . . -53.4(13) ?
C11 C12 C13 C14A . . . . 67.0(13) ?
C8 C12 C13 O2A . . . . 135.4(12) ?
C11 C12 C13 O2A . . . . -104.3(12) ?
C8 C12 C13 O2 . . . . -53.8(5) ?
C11 C12 C13 O2 . . . . 66.5(5) ?
C14 C15 C16 O2 . . . . 1.9(9) ?
O2A C15 C16 C14A . . . . 2.3(15) ?
C10 C11 C17 O3 . . . . -42.4(4) ?
C12 C11 C17 O3 . . . . 74.2(4) ?
C10 C11 C17 C18 . . . . 138.4(3) ?
C12 C11 C17 C18 . . . . -104.9(3) ?
O3 C17 C18 C19 . . . . -173.1(4) ?
C11 C17 C18 C19 . . . . 6.0(5) ?
O3 C17 C18 C19A . . . . 6.3(17) ?
C11 C17 C18 C19A . . . . -174.6(17) ?
O3 C17 C18 S1A . . . . -172.1(14) ?
C11 C17 C18 S1A . . . . 7.0(14) ?
O3 C17 C18 S1 . . . . 6.0(4) ?
C11 C17 C18 S1 . . . . -174.8(2) ?
S1A C20 C21 C19A . . . . 0.3(19) ?
C19 C20 C21 S1 . . . . -1.1(5) ?
C11 C10 C22 C23 . . . . 104.1(5) ?
C9 C10 C22 C23 . . . . -135.7(4) ?
C11 C10 C22 C23A . . . . -67.1(13) ?
C9 C10 C22 C23A . . . . 53.1(13) ?
C11 C10 C22 S2A . . . . 109.4(5) ?
C9 C10 C22 S2A . . . . -130.4(5) ?
C11 C10 C22 S2 . . . . -67.7(3) ?
C9 C10 C22 S2 . . . . 52.5(4) ?
S2A C24 C25 C23A . . . . 1.3(11) ?
C23 C24 C25 S2 . . . . -2.0(5) ?
C14 C13 O2 C16 . . . . -3.6(8) ?
C12 C13 O2 C16 . . . . -175.6(4) ?
C15 C16 O2 C13 . . . . 0.8(8) ?
O2 C13 C14 C15 . . . . 4.6(9) ?
C12 C13 C14 C15 . . . . 175.8(4) ?
C16 C15 C14 C13 . . . . -3.9(9) ?
C14A C13 O2A C15 . . . . 4(2) ?
C12 C13 O2A C15 . . . . 175.8(5) ?
C16 C15 O2A C13 . . . . -3.8(15) ?
O2A C13 C14A C16 . . . . -3(2) ?
C12 C13 C14A C16 . . . . -175.4(8) ?
C15 C16 C14A C13 . . . . 0.3(18) ?
C20 C21 S1 C18 . . . . 0.7(3) ?
C19 C18 S1 C21 . . . . -0.1(3) ?
C17 C18 S1 C21 . . . . -179.4(2) ?
C17 C18 C19 C20 . . . . 178.7(3) ?
S1 C18 C19 C20 . . . . -0.5(5) ?
C21 C20 C19 C18 . . . . 1.0(5) ?
C21 C20 S1A C18 . . . . -1(2) ?
C17 C18 S1A C20 . . . . 179.3(6) ?
C19A C18 S1A C20 . . . . 1(2) ?
C17 C18 C19A C21 . . . . -179.2(8) ?
S1A C18 C19A C21 . . . . -1(3) ?
C20 C21 C19A C18 . . . . 0(2) ?
C24 C25 S2 C22 . . . . -0.1(4) ?
C23 C22 S2 C25 . . . . 1.9(4) ?
C10 C22 S2 C25 . . . . 175.7(3) ?
C25 C24 C23 C22 . . . . 3.8(7) ?
C10 C22 C23 C24 . . . . -176.6(4) ?
S2 C22 C23 C24 . . . . -3.7(6) ?
C23A C22 S2A C24 . . . . 2.0(13) ?
C10 C22 S2A C24 . . . . -175.2(3) ?
C25 C24 S2A C22 . . . . -2.2(8) ?
C24 C25 C23A C22 . . . . 0.3(17) ?
C10 C22 C23A C25 . . . . 175.0(6) ?
S2A C22 C23A C25 . . . . -1.7(19) ?
